data_4502193
loop_
_publ_author_name
'Shi, Xianju'
'Wang, Xia'
'Li, Linke'
'Hou, Hongwei'
'Fan, Yaoting'

_publ_section_title
;
 Secondary Ligand-Directed Assembly of CdIICoordination Architectures:
 From 0D to 3D Complexes Based on Ferrocenyl Carboxylate
;
_journal_issue 6
_journal_name_full 'Crystal Growth &amp; Design'
_journal_page_first 2490
_journal_paper_doi 10.1021/cg900566v
_journal_volume 10
_journal_year 2010
_chemical_formula_sum 'C46 H48 Cd Fe N6 O9'
_chemical_formula_weight 997.15
_chemical_name_systematic
; 
 ? 
;
_space_group_IT_number 2
_symmetry_cell_setting triclinic
_symmetry_space_group_name_Hall '-P 1'
_symmetry_space_group_name_H-M 'P -1'
_atom_sites_solution_hydrogens geom
_atom_sites_solution_primary direct
_atom_sites_solution_secondary difmap
_audit_creation_method SHELXL-97
_cell_angle_alpha 63.372(2)
_cell_angle_beta 76.675(2)
_cell_angle_gamma 76.634(2)
_cell_formula_units_Z 2
_cell_length_a 10.0223(13)
_cell_length_b 15.819(2)
_cell_length_c 15.987(2)
_cell_measurement_reflns_used 1684
_cell_measurement_temperature 291(2)
_cell_measurement_theta_max 19.08
_cell_measurement_theta_min 2.38
_cell_volume 2180.8(5)
_computing_cell_refinement 'Bruker SMART'
_computing_data_collection 'Bruker SMART'
_computing_data_reduction 'Bruker SAINT'
_computing_molecular_graphics 'Bruker SHELXTL'
_computing_publication_material 'Bruker SHELXTL'
_computing_structure_refinement 'SHELXL-97 (Sheldrick, 1997)'
_computing_structure_solution 'SHELXS-97 (Sheldrick, 1990)'
_diffrn_ambient_temperature 291(2)
_diffrn_measured_fraction_theta_full 0.970
_diffrn_measured_fraction_theta_max 0.970
_diffrn_measurement_device_type 'CCD area detector'
_diffrn_measurement_method 'phi and omega scans'
_diffrn_radiation_monochromator graphite
_diffrn_radiation_source 'fine-focus sealed tube'
_diffrn_radiation_type MoK\a
_diffrn_radiation_wavelength 0.71073
_diffrn_reflns_av_R_equivalents 0.0461
_diffrn_reflns_av_sigmaI/netI 0.0888
_diffrn_reflns_limit_h_max 11
_diffrn_reflns_limit_h_min -11
_diffrn_reflns_limit_k_max 18
_diffrn_reflns_limit_k_min -18
_diffrn_reflns_limit_l_max 18
_diffrn_reflns_limit_l_min -18
_diffrn_reflns_number 13264
_diffrn_reflns_theta_full 25.00
_diffrn_reflns_theta_max 25.00
_diffrn_reflns_theta_min 2.38
_exptl_absorpt_coefficient_mu 0.884
_exptl_absorpt_correction_T_max 0.9423
_exptl_absorpt_correction_T_min 0.8571
_exptl_absorpt_correction_type multi-scan
_exptl_absorpt_process_details sadabs
_exptl_crystal_colour red
_exptl_crystal_density_diffrn 1.519
_exptl_crystal_density_method 'not measured'
_exptl_crystal_description prism
_exptl_crystal_F_000 1024
_exptl_crystal_size_max 0.18
_exptl_crystal_size_mid 0.10
_exptl_crystal_size_min 0.07
_refine_diff_density_max 0.616
_refine_diff_density_min -0.720
_refine_diff_density_rms 0.091
_refine_ls_extinction_method none
_refine_ls_goodness_of_fit_ref 1.018
_refine_ls_hydrogen_treatment constr
_refine_ls_matrix_type full
_refine_ls_number_parameters 596
_refine_ls_number_reflns 7433
_refine_ls_number_restraints 489
_refine_ls_restrained_S_all 1.063
_refine_ls_R_factor_all 0.1003
_refine_ls_R_factor_gt 0.0566
_refine_ls_shift/su_max 0.946
_refine_ls_shift/su_mean 0.011
_refine_ls_structure_factor_coef Fsqd
_refine_ls_weighting_details 'calc w=1/[\s^2^(Fo^2^)+(0.0549P)^2^+0.0000P] where P=(Fo^2^+2Fc^2^)/3'
_refine_ls_weighting_scheme calc
_refine_ls_wR_factor_gt 0.1160
_refine_ls_wR_factor_ref 0.1338
_reflns_number_gt 4729
_reflns_number_total 7433
_reflns_threshold_expression >2sigma(I)
_cod_data_source_file cg900566v_si_002.cif
_cod_data_source_block complex-2
_cod_depositor_comments
;
The following automatic conversions were performed:

'_symmetry_cell_setting' value 'Triclinic' changed to 'triclinic'
according to /home/saulius/struct/CIF-dictionaries/cif_core.dic
dictionary named 'cif_core.dic' version 2.4.2 from 2011-04-26.

Automatic conversion script
Id: cif_fix_values 1715 2011-07-08 13:25:40Z adriana 
;
_cod_original_sg_symbol_H-M P-1
_cod_database_code 4502193

loop_
_symmetry_equiv_pos_as_xyz
'x, y, z'
'-x, -y, -z'

loop_
_atom_site_label
_atom_site_type_symbol
_atom_site_fract_x
_atom_site_fract_y
_atom_site_fract_z
_atom_site_U_iso_or_equiv
_atom_site_adp_type
_atom_site_occupancy
_atom_site_symmetry_multiplicity
_atom_site_calc_flag
_atom_site_refinement_flags
O7 O 0.7619(7) 0.7179(5) 0.3913(4) 0.139(3) Uani 1 1 d DU
H1W H 0.6836 0.7222 0.3707 0.052 Uiso 1 1 d D
Cd1 Cd 0.59347(5) 0.65037(3) 0.73469(3) 0.04062(16) Uani 1 1 d .
Fe1 Fe 0.87543(11) 0.19259(6) 0.89854(6) 0.0577(3) Uani 1 1 d .
O1 O 0.3051(6) 0.4304(3) 1.1148(3) 0.0770(15) Uani 1 1 d U
O2 O 0.4856(4) 0.3192(3) 1.1297(3) 0.0556(11) Uani 1 1 d U
O3 O 0.5393(6) 0.1852(5) 1.0369(5) 0.103(2) Uani 1 1 d U
O4 O 0.7141(6) 0.5111(3) 0.7185(3) 0.0825(16) Uani 1 1 d U
O5 O 0.6755(6) 0.6211(4) 0.5831(4) 0.0839(16) Uani 1 1 d U
O6 O 0.6454(7) 0.3244(5) 0.6992(5) 0.060(2) Uani 0.60 1 d PDU
O8 O 0.5532(11) 0.9789(10) 0.0934(7) 0.356(8) Uani 1 1 d DU
O9 O 0.5846(12) 0.7969(8) 0.2487(8) 0.226(5) Uani 1 1 d DU
H9 H 0.6398 0.7770 0.2865 0.340 Uiso 1 1 calc D
N1 N 0.7831(5) 0.7376(3) 0.6828(3) 0.0486(13) Uani 1 1 d U
N2 N 0.9931(5) 0.7749(3) 0.6112(3) 0.0494(13) Uani 1 1 d U
N3 N 0.4786(5) 0.7926(3) 0.6259(3) 0.0446(12) Uani 1 1 d U
N4 N 0.3989(5) 0.8898(3) 0.4897(3) 0.0436(12) Uani 1 1 d U
N5 N 0.3694(5) 0.6032(4) 0.7766(3) 0.0514(14) Uani 1 1 d U
N6 N 0.1456(5) 0.6111(3) 0.8373(3) 0.0460(13) Uani 1 1 d U
C1 C 0.3951(8) 0.3787(5) 1.0826(4) 0.0513(16) Uani 1 1 d U
C2 C 0.3867(9) 0.3821(6) 0.9883(5) 0.090(3) Uani 1 1 d DU
H2A H 0.3219 0.3405 0.9980 0.108 Uiso 1 1 calc R
H2B H 0.3492 0.4467 0.9483 0.108 Uiso 1 1 calc R
C3 C 0.5171(9) 0.3544(7) 0.9384(5) 0.112(3) Uani 1 1 d DU
H3A H 0.5769 0.4017 0.9211 0.135 Uiso 1 1 calc R
H3B H 0.4987 0.3574 0.8801 0.135 Uiso 1 1 calc R
C4 C 0.5962(11) 0.2574(7) 0.9893(5) 0.081(2) Uani 1 1 d U
C5 C 0.7434(9) 0.2514(5) 0.9810(5) 0.0635(19) Uani 1 1 d U
C6 C 0.8332(9) 0.1745(5) 1.0350(5) 0.068(2) Uani 1 1 d U
H6 H 0.8057 0.1168 1.0896 0.081 Uiso 1 1 calc R
C7 C 0.9671(10) 0.1945(6) 1.0001(6) 0.081(2) Uani 1 1 d U
H7 H 1.0509 0.1526 1.0246 0.097 Uiso 1 1 calc R
C8 C 0.9637(10) 0.2839(6) 0.9216(6) 0.081(2) Uani 1 1 d U
H8 H 1.0444 0.3149 0.8826 0.098 Uiso 1 1 calc R
C9 C 0.8262(10) 0.3210(5) 0.9099(5) 0.073(2) Uani 1 1 d U
H9A H 0.7921 0.3829 0.8617 0.088 Uiso 1 1 calc R
C10 C 0.7202(7) 0.5382(5) 0.6330(5) 0.0588(18) Uani 1 1 d U
C11 C 0.7801(9) 0.4704(5) 0.5835(5) 0.090(3) Uani 1 1 d DU
H11 H 0.7829 0.4925 0.5153 0.107 Uiso 1 1 calc R
C12 C 0.8679(10) 0.3765(6) 0.6417(7) 0.056(3) Uani 0.60 1 d PDU
C13 C 0.7695(9) 0.3038(6) 0.7061(6) 0.046(2) Uani 0.60 1 d PDU
C14 C 0.8414(10) 0.2136(5) 0.7683(5) 0.080(2) Uani 1 1 d DU
C15 C 0.9800(10) 0.1768(5) 0.7809(5) 0.086(2) Uani 1 1 d DU
H15 H 1.0608 0.2071 0.7409 0.103 Uiso 1 1 calc R
C16 C 0.9835(9) 0.0844(5) 0.8633(6) 0.078(2) Uani 1 1 d U
H16 H 1.0661 0.0411 0.8886 0.093 Uiso 1 1 calc R
C17 C 0.8451(10) 0.0691(5) 0.8972(6) 0.077(2) Uani 1 1 d U
H17 H 0.8131 0.0135 0.9525 0.093 Uiso 1 1 calc R
C18 C 0.7624(9) 0.1455(6) 0.8407(5) 0.079(2) Uani 1 1 d DU
H18 H 0.6609 0.1531 0.8507 0.095 Uiso 1 1 calc R
C19 C 0.8909(7) 0.7275(4) 0.6213(4) 0.0515(16) Uani 1 1 d U
H19 H 0.8960 0.6911 0.5881 0.062 Uiso 1 1 calc R
C20 C 0.8165(6) 0.7971(4) 0.7160(4) 0.0461(15) Uani 1 1 d U
C21 C 0.7423(7) 0.8308(4) 0.7828(4) 0.0503(16) Uani 1 1 d U
H21 H 0.6544 0.8156 0.8129 0.060 Uiso 1 1 calc R
C22 C 0.8045(7) 0.8872(5) 0.8022(5) 0.0599(18) Uani 1 1 d U
H22 H 0.7569 0.9116 0.8457 0.072 Uiso 1 1 calc R
C23 C 0.9387(8) 0.9093(5) 0.7581(5) 0.0641(19) Uani 1 1 d U
H23 H 0.9778 0.9470 0.7740 0.077 Uiso 1 1 calc R
C24 C 1.0128(7) 0.8765(5) 0.6921(5) 0.0607(19) Uani 1 1 d U
H24 H 1.1009 0.8915 0.6624 0.073 Uiso 1 1 calc R
C25 C 0.9494(6) 0.8194(4) 0.6722(4) 0.0470(15) Uani 1 1 d U
C26 C 1.1289(6) 0.7751(5) 0.5503(4) 0.0577(18) Uani 1 1 d U
H26A H 1.1515 0.7169 0.5404 0.069 Uiso 1 1 calc R
H26B H 1.1999 0.7755 0.5823 0.069 Uiso 1 1 calc R
C27 C 1.1295(7) 0.8608(5) 0.4551(4) 0.0596(18) Uani 1 1 d U
H27A H 1.1069 0.9188 0.4653 0.072 Uiso 1 1 calc R
H27B H 1.0580 0.8604 0.4236 0.072 Uiso 1 1 calc R
C28 C 0.4708(6) 0.8059(4) 0.5400(4) 0.0480(16) Uani 1 1 d U
H28 H 0.5119 0.7608 0.5160 0.058 Uiso 1 1 calc R
C29 C 0.4056(6) 0.8763(4) 0.6335(4) 0.0409(14) Uani 1 1 d U
C30 C 0.3794(6) 0.9030(5) 0.7078(4) 0.0508(16) Uani 1 1 d U
H30 H 0.4111 0.8622 0.7650 0.061 Uiso 1 1 calc R
C31 C 0.3050(7) 0.9916(5) 0.6944(5) 0.0550(17) Uani 1 1 d U
H31 H 0.2839 1.0105 0.7439 0.066 Uiso 1 1 calc R
C32 C 0.2603(7) 1.0540(5) 0.6070(5) 0.0578(18) Uani 1 1 d U
H32 H 0.2138 1.1146 0.5992 0.069 Uiso 1 1 calc R
C33 C 0.2831(6) 1.0284(5) 0.5326(5) 0.0535(17) Uani 1 1 d U
H33 H 0.2507 1.0692 0.4756 0.064 Uiso 1 1 calc R
C34 C 0.3564(6) 0.9392(4) 0.5471(4) 0.0412(14) Uani 1 1 d U
C35 C 0.3648(7) 0.9211(5) 0.3943(4) 0.0549(17) Uani 1 1 d U
H35A H 0.4500 0.9175 0.3517 0.066 Uiso 1 1 calc R
H35B H 0.3218 0.9875 0.3720 0.066 Uiso 1 1 calc R
C36 C 0.2687(6) 0.8626(5) 0.3906(4) 0.0525(17) Uani 1 1 d U
H36A H 0.3154 0.7974 0.4076 0.063 Uiso 1 1 calc R
H36B H 0.2511 0.8876 0.3259 0.063 Uiso 1 1 calc R
C37 C 0.2699(7) 0.6313(4) 0.8326(4) 0.0492(16) Uani 1 1 d U
H37 H 0.2851 0.6625 0.8662 0.059 Uiso 1 1 calc R
C38 C 0.3037(7) 0.5605(5) 0.7411(4) 0.0550(17) Uani 1 1 d U
C39 C 0.3570(9) 0.5187(5) 0.6781(5) 0.074(2) Uani 1 1 d U
H39 H 0.4503 0.5157 0.6524 0.088 Uiso 1 1 calc R
C40 C 0.2665(11) 0.4821(6) 0.6552(6) 0.094(3) Uani 1 1 d U
H40 H 0.3000 0.4524 0.6142 0.112 Uiso 1 1 calc R
C41 C 0.1282(11) 0.4880(6) 0.6908(6) 0.095(3) Uani 1 1 d U
H41 H 0.0701 0.4640 0.6717 0.114 Uiso 1 1 calc R
C42 C 0.0720(8) 0.5290(5) 0.7548(5) 0.070(2) Uani 1 1 d U
H42 H -0.0214 0.5321 0.7801 0.084 Uiso 1 1 calc R
C43 C 0.1634(7) 0.5644(4) 0.7780(4) 0.0542(17) Uani 1 1 d U
C44 C 0.0182(6) 0.6281(4) 0.8986(4) 0.0546(17) Uani 1 1 d U
H44A H -0.0614 0.6346 0.8702 0.066 Uiso 1 1 calc R
H44B H 0.0160 0.6878 0.9027 0.066 Uiso 1 1 calc R
C45 C 0.0075(6) 0.5480(4) 0.9978(4) 0.0508(16) Uani 1 1 d U
H45A H -0.0718 0.5671 1.0368 0.061 Uiso 1 1 calc R
H45B H 0.0897 0.5397 1.0245 0.061 Uiso 1 1 calc R
C46 C 0.650(2) 0.7787(17) 0.1664(14) 0.351(12) Uani 1 1 d DU
H46A H 0.7481 0.7611 0.1674 0.526 Uiso 1 1 calc R
H46B H 0.6324 0.8354 0.1101 0.526 Uiso 1 1 calc R
H46C H 0.6126 0.7277 0.1672 0.526 Uiso 1 1 calc R
H2W H 0.7619 0.6823 0.4541 0.060 Uiso 1 1 d D
H3W H 0.6358 0.9774 0.0973 0.068 Uiso 1 1 d D
H4W H 0.5230 1.0154 0.0370 0.054 Uiso 1 1 d D
O6' O 0.9736(18) 0.3436(11) 0.6296(10) 0.109(5) Uani 0.40 1 d PU
C13' C 0.875(2) 0.3063(10) 0.6836(11) 0.074(5) Uani 0.40 1 d PDU
C12' C 0.743(2) 0.3705(9) 0.6548(12) 0.080(5) Uani 0.40 1 d PDU

loop_
_atom_site_aniso_label
_atom_site_aniso_U_11
_atom_site_aniso_U_22
_atom_site_aniso_U_33
_atom_site_aniso_U_23
_atom_site_aniso_U_13
_atom_site_aniso_U_12
O7 0.169(6) 0.122(5) 0.118(5) -0.048(4) 0.001(4) -0.031(5)
Cd1 0.0383(3) 0.0409(3) 0.0391(3) -0.0125(2) -0.00670(19) -0.0071(2)
Fe1 0.0806(8) 0.0420(6) 0.0489(6) -0.0199(5) -0.0159(5) 0.0028(5)
O1 0.101(4) 0.069(3) 0.060(3) -0.035(3) -0.015(3) 0.008(3)
O2 0.053(3) 0.069(3) 0.043(2) -0.019(2) -0.013(2) -0.010(2)
O3 0.082(4) 0.127(6) 0.113(5) -0.078(5) 0.012(4) -0.009(4)
O4 0.127(5) 0.068(3) 0.060(3) -0.035(3) -0.013(3) -0.009(3)
O5 0.096(4) 0.059(3) 0.090(4) -0.028(3) -0.029(3) 0.010(3)
O6 0.057(5) 0.056(4) 0.067(4) -0.021(4) -0.026(4) 0.000(4)
O8 0.368(12) 0.329(11) 0.357(11) -0.135(9) -0.019(9) -0.079(9)
O9 0.210(8) 0.247(8) 0.219(8) -0.101(7) -0.023(7) -0.025(7)
N1 0.047(3) 0.046(3) 0.048(3) -0.011(2) -0.014(3) -0.011(3)
N2 0.039(3) 0.046(3) 0.053(3) -0.011(3) -0.005(2) -0.011(3)
N3 0.038(3) 0.046(3) 0.047(3) -0.015(2) -0.012(2) -0.003(2)
N4 0.041(3) 0.038(3) 0.040(3) -0.002(2) -0.016(2) -0.004(2)
N5 0.054(4) 0.055(3) 0.045(3) -0.014(3) -0.005(3) -0.024(3)
N6 0.042(3) 0.042(3) 0.048(3) -0.008(2) -0.010(2) -0.014(2)
C1 0.069(5) 0.044(4) 0.039(3) -0.012(3) -0.016(3) -0.008(4)
C2 0.125(7) 0.083(5) 0.055(4) -0.034(4) -0.038(5) 0.035(5)
C3 0.117(7) 0.125(7) 0.052(5) -0.024(5) -0.026(5) 0.047(6)
C4 0.103(7) 0.086(6) 0.051(4) -0.040(4) -0.013(5) 0.014(5)
C5 0.081(5) 0.052(4) 0.055(4) -0.025(3) -0.021(4) 0.014(4)
C6 0.097(6) 0.048(4) 0.054(4) -0.019(3) -0.013(4) -0.002(4)
C7 0.102(6) 0.072(5) 0.076(5) -0.035(4) -0.036(5) 0.004(5)
C8 0.112(7) 0.073(5) 0.073(5) -0.040(4) -0.023(5) -0.008(5)
C9 0.116(7) 0.051(4) 0.053(4) -0.026(4) -0.025(4) 0.009(5)
C10 0.070(5) 0.042(4) 0.058(4) -0.019(3) -0.014(4) 0.002(4)
C11 0.148(7) 0.052(4) 0.053(4) -0.026(4) -0.016(4) 0.026(5)
C12 0.053(6) 0.047(5) 0.060(6) -0.024(5) -0.007(5) 0.008(5)
C13 0.055(6) 0.050(5) 0.047(5) -0.030(4) -0.016(5) -0.002(5)
C14 0.122(7) 0.055(5) 0.069(5) -0.034(4) -0.025(5) 0.006(5)
C15 0.119(7) 0.078(6) 0.066(5) -0.043(4) 0.020(5) -0.030(5)
C16 0.096(6) 0.058(5) 0.083(5) -0.044(4) -0.022(5) 0.022(5)
C17 0.107(7) 0.053(5) 0.071(5) -0.028(4) -0.014(5) -0.004(5)
C18 0.094(6) 0.084(6) 0.082(5) -0.055(5) -0.020(5) -0.003(5)
C19 0.051(4) 0.048(4) 0.051(4) -0.015(3) -0.005(3) -0.014(3)
C20 0.045(4) 0.041(3) 0.039(3) 0.000(3) -0.012(3) -0.010(3)
C21 0.043(4) 0.045(4) 0.051(4) -0.007(3) -0.012(3) -0.009(3)
C22 0.067(5) 0.055(4) 0.055(4) -0.016(3) -0.014(3) -0.013(4)
C23 0.076(5) 0.062(4) 0.056(4) -0.012(4) -0.024(4) -0.025(4)
C24 0.052(4) 0.067(4) 0.057(4) -0.012(4) -0.013(3) -0.023(4)
C25 0.045(4) 0.045(4) 0.041(3) -0.006(3) -0.009(3) -0.012(3)
C26 0.045(4) 0.062(4) 0.054(4) -0.014(3) 0.001(3) -0.016(3)
C27 0.053(4) 0.069(5) 0.049(4) -0.012(3) -0.018(3) -0.011(4)
C28 0.046(4) 0.051(4) 0.044(4) -0.015(3) -0.008(3) -0.008(3)
C29 0.033(3) 0.042(3) 0.044(3) -0.013(3) -0.006(3) -0.010(3)
C30 0.048(4) 0.056(4) 0.047(4) -0.019(3) -0.009(3) -0.008(3)
C31 0.052(4) 0.060(4) 0.064(4) -0.031(4) -0.014(3) -0.011(4)
C32 0.055(4) 0.044(4) 0.070(4) -0.022(4) -0.006(4) -0.008(3)
C33 0.045(4) 0.045(4) 0.056(4) -0.008(3) -0.010(3) -0.005(3)
C34 0.036(3) 0.040(3) 0.040(3) -0.008(3) -0.003(3) -0.011(3)
C35 0.058(4) 0.058(4) 0.036(3) -0.004(3) -0.010(3) -0.015(3)
C36 0.051(4) 0.063(4) 0.042(3) -0.018(3) -0.003(3) -0.020(3)
C37 0.049(4) 0.044(4) 0.048(4) -0.010(3) -0.006(3) -0.013(3)
C38 0.061(5) 0.050(4) 0.049(4) -0.007(3) -0.017(3) -0.020(3)
C39 0.088(6) 0.087(5) 0.056(4) -0.036(4) -0.003(4) -0.024(5)
C40 0.122(7) 0.111(6) 0.077(5) -0.051(5) -0.018(5) -0.043(6)
C41 0.118(7) 0.100(6) 0.084(6) -0.024(5) -0.043(5) -0.048(6)
C42 0.072(5) 0.072(5) 0.067(5) -0.013(4) -0.029(4) -0.029(4)
C43 0.061(4) 0.049(4) 0.046(4) -0.003(3) -0.021(3) -0.019(3)
C44 0.041(4) 0.040(4) 0.067(4) -0.006(3) -0.012(3) -0.007(3)
C45 0.041(4) 0.045(4) 0.055(4) -0.011(3) -0.003(3) -0.010(3)
C46 0.338(15) 0.351(15) 0.356(15) -0.144(10) -0.054(10) -0.041(10)
O6' 0.114(12) 0.084(10) 0.087(10) 0.006(8) -0.015(9) -0.027(10)
C13' 0.091(9) 0.068(8) 0.056(8) -0.021(7) -0.009(8) -0.013(9)
C12' 0.106(10) 0.066(8) 0.063(8) -0.035(7) -0.007(8) 0.008(9)

loop_
_atom_type_symbol
_atom_type_description
_atom_type_scat_dispersion_real
_atom_type_scat_dispersion_imag
_atom_type_scat_source
C C 0.0033 0.0016 'International Tables Vol C Tables 4.2.6.8 and 6.1.1.4'
H H 0.0000 0.0000 'International Tables Vol C Tables 4.2.6.8 and 6.1.1.4'
N N 0.0061 0.0033 'International Tables Vol C Tables 4.2.6.8 and 6.1.1.4'
O O 0.0106 0.0060 'International Tables Vol C Tables 4.2.6.8 and 6.1.1.4'
Fe Fe 0.3463 0.8444 'International Tables Vol C Tables 4.2.6.8 and 6.1.1.4'
Cd Cd -0.8075 1.2024 'International Tables Vol C Tables 4.2.6.8 and 6.1.1.4'

loop_
_geom_angle_atom_site_label_1
_geom_angle_atom_site_label_2
_geom_angle_atom_site_label_3
_geom_angle
_geom_angle_site_symmetry_1
_geom_angle_site_symmetry_3
H1W O7 H2W 114.4 . .
O4 Cd1 O2 130.47(17) . 2_667
O4 Cd1 N3 130.84(17) . .
O2 Cd1 N3 97.86(16) 2_667 .
O4 Cd1 N1 98.18(19) . .
O2 Cd1 N1 94.30(16) 2_667 .
N3 Cd1 N1 84.63(16) . .
O4 Cd1 N5 95.79(19) . .
O2 Cd1 N5 80.40(16) 2_667 .
N3 Cd1 N5 82.37(16) . .
N1 Cd1 N5 165.13(18) . .
O4 Cd1 O1 80.86(17) . 2_667
O2 Cd1 O1 53.50(15) 2_667 2_667
N3 Cd1 O1 147.34(17) . 2_667
N1 Cd1 O1 82.67(17) . 2_667
N5 Cd1 O1 104.67(17) . 2_667
O4 Cd1 O5 51.05(16) . .
O2 Cd1 O5 178.40(16) 2_667 .
N3 Cd1 O5 80.56(17) . .
N1 Cd1 O5 85.83(17) . .
N5 Cd1 O5 99.09(17) . .
O1 Cd1 O5 128.09(17) 2_667 .
C5 Fe1 C6 40.4(3) . .
C5 Fe1 C15 159.9(3) . .
C6 Fe1 C15 158.8(4) . .
C5 Fe1 C16 156.0(3) . .
C6 Fe1 C16 120.7(3) . .
C15 Fe1 C16 42.3(3) . .
C5 Fe1 C18 108.6(3) . .
C6 Fe1 C18 123.2(3) . .
C15 Fe1 C18 66.9(3) . .
C16 Fe1 C18 66.8(3) . .
C5 Fe1 C8 67.8(3) . .
C6 Fe1 C8 67.5(3) . .
C15 Fe1 C8 109.4(3) . .
C16 Fe1 C8 124.7(4) . .
C18 Fe1 C8 160.3(3) . .
C5 Fe1 C14 123.7(3) . .
C6 Fe1 C14 159.1(4) . .
C15 Fe1 C14 40.2(3) . .
C16 Fe1 C14 69.1(3) . .
C18 Fe1 C14 40.2(3) . .
C8 Fe1 C14 124.4(3) . .
C5 Fe1 C17 121.3(3) . .
C6 Fe1 C17 106.8(3) . .
C15 Fe1 C17 68.4(3) . .
C16 Fe1 C17 40.1(3) . .
C18 Fe1 C17 38.9(3) . .
C8 Fe1 C17 159.9(4) . .
C14 Fe1 C17 67.8(3) . .
C5 Fe1 C7 67.0(3) . .
C6 Fe1 C7 39.6(3) . .
C15 Fe1 C7 124.6(4) . .
C16 Fe1 C7 108.0(3) . .
C18 Fe1 C7 158.3(3) . .
C8 Fe1 C7 40.0(3) . .
C14 Fe1 C7 160.1(4) . .
C17 Fe1 C7 123.5(3) . .
C5 Fe1 C9 41.2(3) . .
C6 Fe1 C9 68.1(3) . .
C15 Fe1 C9 123.9(3) . .
C16 Fe1 C9 160.7(4) . .
C18 Fe1 C9 125.0(3) . .
C8 Fe1 C9 39.4(3) . .
C14 Fe1 C9 109.1(3) . .
C17 Fe1 C9 158.5(4) . .
C7 Fe1 C9 66.8(3) . .
C1 O1 Cd1 89.0(4) . 2_667
C1 O2 Cd1 95.8(4) . 2_667
C10 O4 Cd1 99.8(4) . .
C10 O5 Cd1 88.3(4) . .
H3W O8 H4W 118.3 . .
C46 O9 H9 109.4 . .
C19 N1 C20 105.2(5) . .
C19 N1 Cd1 123.8(4) . .
C20 N1 Cd1 130.5(4) . .
C19 N2 C25 106.7(5) . .
C19 N2 C26 126.5(6) . .
C25 N2 C26 126.7(5) . .
C28 N3 C29 104.7(5) . .
C28 N3 Cd1 123.2(4) . .
C29 N3 Cd1 132.2(4) . .
C28 N4 C34 106.6(5) . .
C28 N4 C35 126.5(5) . .
C34 N4 C35 126.8(5) . .
C37 N5 C38 104.3(5) . .
C37 N5 Cd1 122.1(4) . .
C38 N5 Cd1 132.7(4) . .
C37 N6 C43 106.4(5) . .
C37 N6 C44 126.3(5) . .
C43 N6 C44 127.2(5) . .
O2 C1 O1 121.7(6) . .
O2 C1 C2 118.9(7) . .
O1 C1 C2 119.2(6) . .
C3 C2 C1 115.2(7) . .
C3 C2 H2A 108.5 . .
C1 C2 H2A 108.5 . .
C3 C2 H2B 108.5 . .
C1 C2 H2B 108.5 . .
H2A C2 H2B 107.5 . .
C2 C3 C4 117.4(7) . .
C2 C3 H3A 107.9 . .
C4 C3 H3A 107.9 . .
C2 C3 H3B 107.9 . .
C4 C3 H3B 108.0 . .
H3A C3 H3B 107.2 . .
O3 C4 C5 120.4(8) . .
O3 C4 C3 122.7(10) . .
C5 C4 C3 116.9(9) . .
C6 C5 C4 126.7(8) . .
C6 C5 C9 107.5(7) . .
C4 C5 C9 125.6(7) . .
C6 C5 Fe1 69.9(4) . .
C4 C5 Fe1 121.0(5) . .
C9 C5 Fe1 70.8(4) . .
C7 C6 C5 108.3(7) . .
C7 C6 Fe1 71.5(4) . .
C5 C6 Fe1 69.7(4) . .
C7 C6 H6 125.8 . .
C5 C6 H6 125.8 . .
Fe1 C6 H6 125.8 . .
C6 C7 C8 108.8(8) . .
C6 C7 Fe1 69.0(4) . .
C8 C7 Fe1 70.0(4) . .
C6 C7 H7 125.6 . .
C8 C7 H7 125.6 . .
Fe1 C7 H7 125.6 . .
C9 C8 C7 108.1(8) . .
C9 C8 Fe1 70.3(5) . .
C7 C8 Fe1 70.0(5) . .
C9 C8 H8 125.9 . .
C7 C8 H8 126.0 . .
Fe1 C8 H8 125.9 . .
C8 C9 C5 107.2(7) . .
C8 C9 Fe1 70.2(4) . .
C5 C9 Fe1 68.0(4) . .
C8 C9 H9A 126.4 . .
C5 C9 H9A 126.4 . .
Fe1 C9 H9A 126.4 . .
O4 C10 O5 120.8(7) . .
O4 C10 C11 122.2(6) . .
O5 C10 C11 117.0(6) . .
C12 C11 C10 115.1(7) . .
C12 C11 C12' 47.4(8) . .
C10 C11 C12' 106.6(8) . .
C12 C11 H11 121.5 . .
C10 C11 H11 121.5 . .
C12' C11 H11 121.5 . .
C13 C12 C11 108.1(7) . .
O6 C13 C14 127.6(8) . .
O6 C13 C12 119.7(7) . .
C14 C13 C12 112.7(7) . .
C15 C14 C18 106.0(7) . .
C15 C14 C13 134.9(8) . .
C18 C14 C13 118.8(8) . .
C15 C14 C13' 94.6(10) . .
C18 C14 C13' 159.3(11) . .
C15 C14 Fe1 68.7(4) . .
C18 C14 Fe1 69.6(4) . .
C13 C14 Fe1 121.5(6) . .
C13' C14 Fe1 118.1(9) . .
C14 C15 C16 108.2(7) . .
C14 C15 Fe1 71.1(5) . .
C16 C15 Fe1 69.4(4) . .
C14 C15 H15 125.9 . .
C16 C15 H15 125.9 . .
Fe1 C15 H15 125.9 . .
C17 C16 C15 106.1(7) . .
C17 C16 Fe1 70.7(4) . .
C15 C16 Fe1 68.3(4) . .
C17 C16 H16 126.9 . .
C15 C16 H16 126.9 . .
Fe1 C16 H16 126.9 . .
C18 C17 C16 108.4(8) . .
C18 C17 Fe1 70.1(4) . .
C16 C17 Fe1 69.2(4) . .
C18 C17 H17 125.8 . .
C16 C17 H17 125.8 . .
Fe1 C17 H17 125.8 . .
C17 C18 C14 111.3(8) . .
C17 C18 Fe1 70.9(5) . .
C14 C18 Fe1 70.2(5) . .
C17 C18 H18 124.3 . .
C14 C18 H18 124.3 . .
Fe1 C18 H18 124.3 . .
N1 C19 N2 113.6(6) . .
N1 C19 H19 123.2 . .
N2 C19 H19 123.2 . .
C21 C20 C25 120.8(6) . .
C21 C20 N1 130.6(6) . .
C25 C20 N1 108.6(6) . .
C22 C21 C20 117.1(6) . .
C22 C21 H21 121.5 . .
C20 C21 H21 121.5 . .
C21 C22 C23 121.9(7) . .
C21 C22 H22 119.0 . .
C23 C22 H22 119.0 . .
C24 C23 C22 121.5(6) . .
C24 C23 H23 119.2 . .
C22 C23 H23 119.2 . .
C23 C24 C25 116.6(6) . .
C23 C24 H24 121.7 . .
C25 C24 H24 121.7 . .
N2 C25 C24 131.9(6) . .
N2 C25 C20 106.0(5) . .
C24 C25 C20 122.1(6) . .
N2 C26 C27 112.1(5) . .
N2 C26 H26A 109.2 . .
C27 C26 H26A 109.2 . .
N2 C26 H26B 109.2 . .
C27 C26 H26B 109.2 . .
H26A C26 H26B 107.9 . .
C26 C27 C36 113.2(5) . 1_655
C26 C27 H27A 108.9 . .
C36 C27 H27A 108.9 1_655 .
C26 C27 H27B 108.9 . .
C36 C27 H27B 108.9 1_655 .
H27A C27 H27B 107.7 . .
N3 C28 N4 114.6(6) . .
N3 C28 H28 122.7 . .
N4 C28 H28 122.7 . .
C30 C29 N3 130.8(6) . .
C30 C29 C34 120.2(6) . .
N3 C29 C34 109.0(5) . .
C31 C30 C29 118.0(6) . .
C31 C30 H30 121.0 . .
C29 C30 H30 121.0 . .
C30 C31 C32 120.8(6) . .
C30 C31 H31 119.6 . .
C32 C31 H31 119.6 . .
C33 C32 C31 122.2(6) . .
C33 C32 H32 118.9 . .
C31 C32 H32 118.9 . .
C34 C33 C32 116.3(6) . .
C34 C33 H33 121.8 . .
C32 C33 H33 121.8 . .
C33 C34 N4 132.5(6) . .
C33 C34 C29 122.4(6) . .
N4 C34 C29 105.0(5) . .
N4 C35 C36 113.5(5) . .
N4 C35 H35A 108.9 . .
C36 C35 H35A 108.9 . .
N4 C35 H35B 108.9 . .
C36 C35 H35B 108.9 . .
H35A C35 H35B 107.7 . .
C35 C36 C27 115.0(6) . 1_455
C35 C36 H36A 108.5 . .
C27 C36 H36A 108.5 1_455 .
C35 C36 H36B 108.5 . .
C27 C36 H36B 108.5 1_455 .
H36A C36 H36B 107.5 . .
N5 C37 N6 114.4(6) . .
N5 C37 H37 122.8 . .
N6 C37 H37 122.8 . .
C39 C38 N5 130.0(7) . .
C39 C38 C43 120.0(6) . .
N5 C38 C43 109.9(6) . .
C40 C39 C38 117.3(8) . .
C40 C39 H39 121.4 . .
C38 C39 H39 121.4 . .
C41 C40 C39 122.0(8) . .
C41 C40 H40 119.0 . .
C39 C40 H40 119.0 . .
C40 C41 C42 121.9(7) . .
C40 C41 H41 119.1 . .
C42 C41 H41 119.1 . .
C43 C42 C41 115.6(8) . .
C43 C42 H42 122.2 . .
C41 C42 H42 122.2 . .
C42 C43 C38 123.2(7) . .
C42 C43 N6 131.9(7) . .
C38 C43 N6 104.9(5) . .
N6 C44 C45 112.6(5) . .
N6 C44 H44A 109.1 . .
C45 C44 H44A 109.1 . .
N6 C44 H44B 109.1 . .
C45 C44 H44B 109.1 . .
H44A C44 H44B 107.8 . .
C44 C45 C45 114.3(7) . 2_567
C44 C45 H45A 108.7 . .
C45 C45 H45A 108.7 2_567 .
C44 C45 H45B 108.7 . .
C45 C45 H45B 108.7 2_567 .
H45A C45 H45B 107.6 . .
O9 C46 H46A 109.9 . .
O9 C46 H46B 109.8 . .
H46A C46 H46B 109.1 . .
O9 C46 H46C 109.9 . .
H46A C46 H46C 109.1 . .
H46B C46 H46C 109.1 . .
O6' C13' C12' 109.7(13) . .
O6' C13' C14 140.7(17) . .
C12' C13' C14 109.5(11) . .
C13' C12' C11 107.7(11) . .

loop_
_geom_bond_atom_site_label_1
_geom_bond_atom_site_label_2
_geom_bond_distance
_geom_bond_site_symmetry_2
O7 H1W 0.8964 .
O7 H2W 0.9049 .
Cd1 O4 2.348(5) .
Cd1 O2 2.351(4) 2_667
Cd1 N3 2.373(5) .
Cd1 N1 2.379(5) .
Cd1 N5 2.383(5) .
Cd1 O1 2.495(5) 2_667
Cd1 O5 2.584(5) .
Fe1 C5 2.020(7) .
Fe1 C6 2.023(7) .
Fe1 C15 2.022(7) .
Fe1 C16 2.036(7) .
Fe1 C18 2.045(8) .
Fe1 C8 2.055(8) .
Fe1 C14 2.054(7) .
Fe1 C17 2.055(7) .
Fe1 C7 2.055(8) .
Fe1 C9 2.057(7) .
O1 C1 1.253(8) .
O1 Cd1 2.495(5) 2_667
O2 C1 1.248(7) .
O2 Cd1 2.351(4) 2_667
O3 C4 1.237(9) .
O4 C10 1.227(7) .
O5 C10 1.229(7) .
O6 C13 1.229(8) .
O8 H3W 0.8378 .
O8 H4W 0.9035 .
O9 C46 1.45(3) .
O9 H9 0.8199 .
N1 C19 1.315(7) .
N1 C20 1.398(7) .
N2 C19 1.344(7) .
N2 C25 1.384(8) .
N2 C26 1.480(7) .
N3 C28 1.311(7) .
N3 C29 1.399(7) .
N4 C28 1.340(7) .
N4 C34 1.395(7) .
N4 C35 1.474(7) .
N5 C37 1.317(7) .
N5 C38 1.391(7) .
N6 C37 1.334(7) .
N6 C43 1.402(8) .
N6 C44 1.471(7) .
C1 C2 1.506(8) .
C2 C3 1.450(8) .
C2 H2A 0.9700 .
C2 H2B 0.9700 .
C3 C4 1.504(11) .
C3 H3A 0.9700 .
C3 H3B 0.9700 .
C4 C5 1.435(11) .
C5 C6 1.395(9) .
C5 C9 1.436(10) .
C6 C7 1.381(10) .
C6 H6 0.9800 .
C7 C8 1.407(10) .
C7 H7 0.9800 .
C8 C9 1.388(10) .
C8 H8 0.9800 .
C9 H9A 0.9800 .
C10 C11 1.543(9) .
C11 C12 1.542(8) .
C11 C12' 1.548(10) .
C11 H11 0.9800 .
C12 C13 1.532(8) .
C13 C14 1.459(8) .
C14 C15 1.400(11) .
C14 C18 1.407(10) .
C14 C13' 1.527(10) .
C15 C16 1.465(10) .
C15 H15 0.9800 .
C16 C17 1.403(11) .
C16 H16 0.9800 .
C17 C18 1.367(10) .
C17 H17 0.9800 .
C18 H18 0.9800 .
C19 H19 0.9300 .
C20 C21 1.392(8) .
C20 C25 1.398(8) .
C21 C22 1.369(8) .
C21 H21 0.9300 .
C22 C23 1.409(9) .
C22 H22 0.9300 .
C23 C24 1.372(9) .
C23 H23 0.9300 .
C24 C25 1.391(8) .
C24 H24 0.9300 .
C26 C27 1.519(8) .
C26 H26A 0.9700 .
C26 H26B 0.9700 .
C27 C36 1.530(8) 1_655
C27 H27A 0.9700 .
C27 H27B 0.9700 .
C28 H28 0.9300 .
C29 C30 1.382(8) .
C29 C34 1.413(8) .
C30 C31 1.374(8) .
C30 H30 0.9300 .
C31 C32 1.405(8) .
C31 H31 0.9300 .
C32 C33 1.377(8) .
C32 H32 0.9300 .
C33 C34 1.374(8) .
C33 H33 0.9300 .
C35 C36 1.509(8) .
C35 H35A 0.9700 .
C35 H35B 0.9700 .
C36 C27 1.530(8) 1_455
C36 H36A 0.9700 .
C36 H36B 0.9700 .
C37 H37 0.9300 .
C38 C39 1.386(9) .
C38 C43 1.392(9) .
C39 C40 1.370(10) .
C39 H39 0.9300 .
C40 C41 1.371(12) .
C40 H40 0.9300 .
C41 C42 1.396(11) .
C41 H41 0.9300 .
C42 C43 1.367(8) .
C42 H42 0.9300 .
C44 C45 1.521(8) .
C44 H44A 0.9700 .
C44 H44B 0.9700 .
C45 C45 1.530(11) 2_567
C45 H45A 0.9700 .
C45 H45B 0.9700 .
C46 H46A 0.9636 .
C46 H46B 0.9635 .
C46 H46C 0.9636 .
O6' C13' 1.224(19) .
C13' C12' 1.494(10) .

loop_
_geom_hbond_atom_site_label_D
_geom_hbond_atom_site_label_H
_geom_hbond_atom_site_label_A
_geom_hbond_distance_DH
_geom_hbond_distance_HA
_geom_hbond_distance_DA
_geom_hbond_angle_DHA
O7 H1W O9 0.90 2.11 2.864(13) 140.6
O7 H2W O5 0.90 1.93 2.770(8) 154.3

loop_
_geom_torsion_atom_site_label_1
_geom_torsion_atom_site_label_2
_geom_torsion_atom_site_label_3
_geom_torsion_atom_site_label_4
_geom_torsion
_geom_torsion_site_symmetry_1
_geom_torsion_site_symmetry_4
O2 Cd1 O4 C10 177.4(4) 2_667 .
N3 Cd1 O4 C10 10.2(6) . .
N1 Cd1 O4 C10 -79.8(5) . .
N5 Cd1 O4 C10 95.1(5) . .
O1 Cd1 O4 C10 -160.9(5) 2_667 .
O5 Cd1 O4 C10 -1.9(4) . .
O4 Cd1 O5 C10 1.9(4) . .
N3 Cd1 O5 C10 -168.8(5) . .
N1 Cd1 O5 C10 105.9(5) . .
N5 Cd1 O5 C10 -88.2(5) . .
O1 Cd1 O5 C10 28.6(5) 2_667 .
O4 Cd1 N1 C19 29.6(5) . .
O2 Cd1 N1 C19 161.5(5) 2_667 .
N3 Cd1 N1 C19 -100.9(5) . .
N5 Cd1 N1 C19 -130.1(7) . .
O1 Cd1 N1 C19 109.2(5) 2_667 .
O5 Cd1 N1 C19 -20.1(5) . .
O4 Cd1 N1 C20 -140.8(5) . .
O2 Cd1 N1 C20 -8.8(5) 2_667 .
N3 Cd1 N1 C20 88.7(5) . .
N5 Cd1 N1 C20 59.5(9) . .
O1 Cd1 N1 C20 -61.2(5) 2_667 .
O5 Cd1 N1 C20 169.6(5) . .
O4 Cd1 N3 C28 1.0(5) . .
O2 Cd1 N3 C28 -169.2(4) 2_667 .
N1 Cd1 N3 C28 97.2(4) . .
N5 Cd1 N3 C28 -90.1(4) . .
O1 Cd1 N3 C28 164.6(4) 2_667 .
O5 Cd1 N3 C28 10.5(4) . .
O4 Cd1 N3 C29 179.6(4) . .
O2 Cd1 N3 C29 9.4(5) 2_667 .
N1 Cd1 N3 C29 -84.2(5) . .
N5 Cd1 N3 C29 88.6(5) . .
O1 Cd1 N3 C29 -16.8(6) 2_667 .
O5 Cd1 N3 C29 -170.8(5) . .
O4 Cd1 N5 C37 149.4(5) . .
O2 Cd1 N5 C37 19.2(5) 2_667 .
N3 Cd1 N5 C37 -80.1(5) . .
N1 Cd1 N5 C37 -50.8(9) . .
O1 Cd1 N5 C37 67.3(5) 2_667 .
O5 Cd1 N5 C37 -159.2(5) . .
O4 Cd1 N5 C38 -43.7(6) . .
O2 Cd1 N5 C38 -173.8(6) 2_667 .
N3 Cd1 N5 C38 86.9(6) . .
N1 Cd1 N5 C38 116.1(8) . .
O1 Cd1 N5 C38 -125.7(5) 2_667 .
O5 Cd1 N5 C38 7.7(6) . .
Cd1 O2 C1 O1 1.4(7) 2_667 .
Cd1 O2 C1 C2 -173.2(6) 2_667 .
Cd1 O1 C1 O2 -1.3(6) 2_667 .
Cd1 O1 C1 C2 173.3(6) 2_667 .
O2 C1 C2 C3 -30.0(10) . .
O1 C1 C2 C3 155.3(8) . .
C1 C2 C3 C4 56.0(12) . .
C2 C3 C4 O3 42.3(13) . .
C2 C3 C4 C5 -137.4(9) . .
O3 C4 C5 C6 -12.5(12) . .
C3 C4 C5 C6 167.2(7) . .
O3 C4 C5 C9 162.1(7) . .
C3 C4 C5 C9 -18.2(11) . .
O3 C4 C5 Fe1 74.5(9) . .
C3 C4 C5 Fe1 -105.8(7) . .
C15 Fe1 C5 C6 -166.9(9) . .
C16 Fe1 C5 C6 45.4(10) . .
C18 Fe1 C5 C6 119.8(5) . .
C8 Fe1 C5 C6 -81.0(5) . .
C14 Fe1 C5 C6 161.6(5) . .
C17 Fe1 C5 C6 78.9(6) . .
C7 Fe1 C5 C6 -37.4(4) . .
C9 Fe1 C5 C6 -117.9(7) . .
C6 Fe1 C5 C4 -121.5(9) . .
C15 Fe1 C5 C4 71.6(12) . .
C16 Fe1 C5 C4 -76.1(10) . .
C18 Fe1 C5 C4 -1.7(7) . .
C8 Fe1 C5 C4 157.6(7) . .
C14 Fe1 C5 C4 40.1(8) . .
C17 Fe1 C5 C4 -42.6(8) . .
C7 Fe1 C5 C4 -158.9(8) . .
C9 Fe1 C5 C4 120.7(8) . .
C6 Fe1 C5 C9 117.9(7) . .
C15 Fe1 C5 C9 -49.0(12) . .
C16 Fe1 C5 C9 163.2(7) . .
C18 Fe1 C5 C9 -122.4(5) . .
C8 Fe1 C5 C9 36.9(4) . .
C14 Fe1 C5 C9 -80.5(6) . .
C17 Fe1 C5 C9 -163.2(5) . .
C7 Fe1 C5 C9 80.4(5) . .
C4 C5 C6 C7 175.7(7) . .
C9 C5 C6 C7 0.2(8) . .
Fe1 C5 C6 C7 61.3(5) . .
C4 C5 C6 Fe1 114.3(7) . .
C9 C5 C6 Fe1 -61.1(5) . .
C5 Fe1 C6 C7 -118.5(7) . .
C15 Fe1 C6 C7 49.1(10) . .
C16 Fe1 C6 C7 81.2(6) . .
C18 Fe1 C6 C7 162.0(5) . .
C8 Fe1 C6 C7 -36.9(5) . .
C14 Fe1 C6 C7 -165.8(7) . .
C17 Fe1 C6 C7 122.6(5) . .
C9 Fe1 C6 C7 -79.6(5) . .
C15 Fe1 C6 C5 167.6(8) . .
C16 Fe1 C6 C5 -160.3(5) . .
C18 Fe1 C6 C5 -79.5(6) . .
C8 Fe1 C6 C5 81.7(5) . .
C14 Fe1 C6 C5 -47.3(10) . .
C17 Fe1 C6 C5 -118.9(5) . .
C7 Fe1 C6 C5 118.5(7) . .
C9 Fe1 C6 C5 38.9(5) . .
C5 C6 C7 C8 -1.4(8) . .
Fe1 C6 C7 C8 58.8(5) . .
C5 C6 C7 Fe1 -60.2(5) . .
C5 Fe1 C7 C6 38.2(4) . .
C15 Fe1 C7 C6 -160.6(4) . .
C16 Fe1 C7 C6 -116.7(5) . .
C18 Fe1 C7 C6 -44.4(11) . .
C8 Fe1 C7 C6 120.5(7) . .
C14 Fe1 C7 C6 165.0(8) . .
C17 Fe1 C7 C6 -75.2(6) . .
C9 Fe1 C7 C6 83.2(5) . .
C5 Fe1 C7 C8 -82.3(5) . .
C6 Fe1 C7 C8 -120.5(7) . .
C15 Fe1 C7 C8 78.9(6) . .
C16 Fe1 C7 C8 122.9(6) . .
C18 Fe1 C7 C8 -164.9(8) . .
C14 Fe1 C7 C8 44.6(12) . .
C17 Fe1 C7 C8 164.3(5) . .
C9 Fe1 C7 C8 -37.3(5) . .
C6 C7 C8 C9 2.1(9) . .
Fe1 C7 C8 C9 60.2(5) . .
C6 C7 C8 Fe1 -58.2(5) . .
C5 Fe1 C8 C9 -38.5(4) . .
C6 Fe1 C8 C9 -82.3(5) . .
C15 Fe1 C8 C9 120.2(5) . .
C16 Fe1 C8 C9 165.0(4) . .
C18 Fe1 C8 C9 44.6(12) . .
C14 Fe1 C8 C9 78.0(6) . .
C17 Fe1 C8 C9 -159.7(9) . .
C7 Fe1 C8 C9 -118.8(7) . .
C5 Fe1 C8 C7 80.3(5) . .
C6 Fe1 C8 C7 36.5(5) . .
C15 Fe1 C8 C7 -121.0(6) . .
C16 Fe1 C8 C7 -76.2(6) . .
C18 Fe1 C8 C7 163.4(9) . .
C14 Fe1 C8 C7 -163.2(5) . .
C17 Fe1 C8 C7 -40.9(12) . .
C9 Fe1 C8 C7 118.8(7) . .
C7 C8 C9 C5 -1.9(8) . .
Fe1 C8 C9 C5 58.1(5) . .
C7 C8 C9 Fe1 -60.0(5) . .
C6 C5 C9 C8 1.0(8) . .
C4 C5 C9 C8 -174.5(7) . .
Fe1 C5 C9 C8 -59.5(5) . .
C6 C5 C9 Fe1 60.6(5) . .
C4 C5 C9 Fe1 -114.9(7) . .
C5 Fe1 C9 C8 119.0(7) . .
C6 Fe1 C9 C8 80.8(5) . .
C15 Fe1 C9 C8 -79.2(6) . .
C16 Fe1 C9 C8 -40.2(11) . .
C18 Fe1 C9 C8 -163.2(5) . .
C14 Fe1 C9 C8 -121.3(5) . .
C17 Fe1 C9 C8 161.1(8) . .
C7 Fe1 C9 C8 37.8(5) . .
C6 Fe1 C9 C5 -38.1(4) . .
C15 Fe1 C9 C5 161.8(5) . .
C16 Fe1 C9 C5 -159.1(8) . .
C18 Fe1 C9 C5 77.9(5) . .
C8 Fe1 C9 C5 -119.0(7) . .
C14 Fe1 C9 C5 119.7(5) . .
C17 Fe1 C9 C5 42.1(10) . .
C7 Fe1 C9 C5 -81.1(5) . .
Cd1 O4 C10 O5 3.7(8) . .
Cd1 O4 C10 C11 -174.7(6) . .
Cd1 O5 C10 O4 -3.3(7) . .
Cd1 O5 C10 C11 175.2(6) . .
O4 C10 C11 C12 -16.6(11) . .
O5 C10 C11 C12 165.0(7) . .
O4 C10 C11 C12' 33.5(12) . .
O5 C10 C11 C12' -144.9(10) . .
C10 C11 C12 C13 85.4(10) . .
C12' C11 C12 C13 -4.4(11) . .
C11 C12 C13 O6 5.1(13) . .
C11 C12 C13 C14 -176.9(8) . .
O6 C13 C14 C15 175.4(10) . .
C12 C13 C14 C15 -2.4(14) . .
O6 C13 C14 C18 -11.4(14) . .
C12 C13 C14 C18 170.7(8) . .
O6 C13 C14 C13' 168(2) . .
C12 C13 C14 C13' -9.5(13) . .
O6 C13 C14 Fe1 -94.0(12) . .
C12 C13 C14 Fe1 88.2(10) . .
C5 Fe1 C14 C15 163.9(4) . .
C6 Fe1 C14 C15 -161.3(7) . .
C16 Fe1 C14 C15 -39.2(5) . .
C18 Fe1 C14 C15 -117.5(6) . .
C8 Fe1 C14 C15 79.3(6) . .
C17 Fe1 C14 C15 -82.4(5) . .
C7 Fe1 C14 C15 46.1(11) . .
C9 Fe1 C14 C15 120.4(5) . .
C5 Fe1 C14 C18 -78.7(5) . .
C6 Fe1 C14 C18 -43.8(10) . .
C15 Fe1 C14 C18 117.5(6) . .
C16 Fe1 C14 C18 78.3(5) . .
C8 Fe1 C14 C18 -163.2(5) . .
C17 Fe1 C14 C18 35.1(5) . .
C7 Fe1 C14 C18 163.6(9) . .
C9 Fe1 C14 C18 -122.1(5) . .
C5 Fe1 C14 C13 33.4(9) . .
C6 Fe1 C14 C13 68.2(11) . .
C15 Fe1 C14 C13 -130.5(10) . .
C16 Fe1 C14 C13 -169.7(9) . .
C18 Fe1 C14 C13 112.0(10) . .
C8 Fe1 C14 C13 -51.2(9) . .
C17 Fe1 C14 C13 147.1(9) . .
C7 Fe1 C14 C13 -84.4(13) . .
C9 Fe1 C14 C13 -10.1(9) . .
C5 Fe1 C14 C13' 80.2(11) . .
C6 Fe1 C14 C13' 115.1(12) . .
C15 Fe1 C14 C13' -83.6(11) . .
C16 Fe1 C14 C13' -122.8(11) . .
C18 Fe1 C14 C13' 158.9(12) . .
C8 Fe1 C14 C13' -4.3(11) . .
C17 Fe1 C14 C13' -166.0(11) . .
C7 Fe1 C14 C13' -37.5(15) . .
C9 Fe1 C14 C13' 36.8(11) . .
C18 C14 C15 C16 -0.2(8) . .
C13 C14 C15 C16 173.6(9) . .
C13' C14 C15 C16 178.1(9) . .
Fe1 C14 C15 C16 59.7(5) . .
C18 C14 C15 Fe1 -59.9(5) . .
C13 C14 C15 Fe1 113.9(10) . .
C13' C14 C15 Fe1 118.4(8) . .
C5 Fe1 C15 C14 -42.4(12) . .
C6 Fe1 C15 C14 161.5(8) . .
C16 Fe1 C15 C14 118.8(7) . .
C18 Fe1 C15 C14 38.5(4) . .
C8 Fe1 C15 C14 -120.7(5) . .
C17 Fe1 C15 C14 80.7(5) . .
C7 Fe1 C15 C14 -162.7(5) . .
C9 Fe1 C15 C14 -79.2(6) . .
C5 Fe1 C15 C16 -161.2(9) . .
C6 Fe1 C15 C16 42.8(11) . .
C18 Fe1 C15 C16 -80.3(5) . .
C8 Fe1 C15 C16 120.6(5) . .
C14 Fe1 C15 C16 -118.8(7) . .
C17 Fe1 C15 C16 -38.1(5) . .
C7 Fe1 C15 C16 78.5(6) . .
C9 Fe1 C15 C16 162.0(5) . .
C14 C15 C16 C17 0.1(8) . .
Fe1 C15 C16 C17 61.0(5) . .
C14 C15 C16 Fe1 -60.8(5) . .
C5 Fe1 C16 C17 47.1(10) . .
C6 Fe1 C16 C17 79.5(6) . .
C15 Fe1 C16 C17 -117.1(7) . .
C18 Fe1 C16 C17 -36.5(5) . .
C8 Fe1 C16 C17 162.0(5) . .
C14 Fe1 C16 C17 -79.9(5) . .
C7 Fe1 C16 C17 121.0(5) . .
C9 Fe1 C16 C17 -168.1(8) . .
C5 Fe1 C16 C15 164.2(7) . .
C6 Fe1 C16 C15 -163.4(5) . .
C18 Fe1 C16 C15 80.7(5) . .
C8 Fe1 C16 C15 -80.9(6) . .
C14 Fe1 C16 C15 37.2(5) . .
C17 Fe1 C16 C15 117.1(7) . .
C7 Fe1 C16 C15 -121.9(5) . .
C9 Fe1 C16 C15 -51.0(11) . .
C15 C16 C17 C18 0.0(8) . .
Fe1 C16 C17 C18 59.4(5) . .
C15 C16 C17 Fe1 -59.4(5) . .
C5 Fe1 C17 C18 80.8(6) . .
C6 Fe1 C17 C18 122.4(5) . .
C15 Fe1 C17 C18 -79.6(5) . .
C16 Fe1 C17 C18 -119.7(7) . .
C8 Fe1 C17 C18 -167.2(9) . .
C14 Fe1 C17 C18 -36.1(5) . .
C7 Fe1 C17 C18 162.4(5) . .
C9 Fe1 C17 C18 49.6(10) . .
C5 Fe1 C17 C16 -159.6(4) . .
C6 Fe1 C17 C16 -117.9(5) . .
C15 Fe1 C17 C16 40.1(5) . .
C18 Fe1 C17 C16 119.7(7) . .
C8 Fe1 C17 C16 -47.5(11) . .
C14 Fe1 C17 C16 83.6(5) . .
C7 Fe1 C17 C16 -77.9(6) . .
C9 Fe1 C17 C16 169.3(7) . .
C16 C17 C18 C14 -0.1(9) . .
Fe1 C17 C18 C14 58.7(5) . .
C16 C17 C18 Fe1 -58.9(5) . .
C15 C14 C18 C17 0.2(9) . .
C13 C14 C18 C17 -174.8(7) . .
C13' C14 C18 C17 -175(3) . .
Fe1 C14 C18 C17 -59.1(6) . .
C15 C14 C18 Fe1 59.3(5) . .
C13 C14 C18 Fe1 -115.6(7) . .
C13' C14 C18 Fe1 -116(3) . .
C5 Fe1 C18 C17 -117.2(5) . .
C6 Fe1 C18 C17 -75.0(6) . .
C15 Fe1 C18 C17 83.7(5) . .
C16 Fe1 C18 C17 37.5(5) . .
C8 Fe1 C18 C17 167.0(9) . .
C14 Fe1 C18 C17 122.2(7) . .
C7 Fe1 C18 C17 -42.8(12) . .
C9 Fe1 C18 C17 -160.0(5) . .
C5 Fe1 C18 C14 120.6(5) . .
C6 Fe1 C18 C14 162.8(5) . .
C15 Fe1 C18 C14 -38.5(4) . .
C16 Fe1 C18 C14 -84.7(5) . .
C8 Fe1 C18 C14 44.8(12) . .
C17 Fe1 C18 C14 -122.2(7) . .
C7 Fe1 C18 C14 -165.0(8) . .
C9 Fe1 C18 C14 77.8(6) . .
C20 N1 C19 N2 0.2(7) . .
Cd1 N1 C19 N2 -172.2(4) . .
C25 N2 C19 N1 0.7(7) . .
C26 N2 C19 N1 177.7(5) . .
C19 N1 C20 C21 -179.0(6) . .
Cd1 N1 C20 C21 -7.3(9) . .
C19 N1 C20 C25 -1.0(6) . .
Cd1 N1 C20 C25 170.7(4) . .
C25 C20 C21 C22 0.8(9) . .
N1 C20 C21 C22 178.6(6) . .
C20 C21 C22 C23 -1.0(9) . .
C21 C22 C23 C24 1.0(10) . .
C22 C23 C24 C25 -0.8(10) . .
C19 N2 C25 C24 179.0(7) . .
C26 N2 C25 C24 2.1(10) . .
C19 N2 C25 C20 -1.3(6) . .
C26 N2 C25 C20 -178.3(5) . .
C23 C24 C25 N2 -179.8(6) . .
C23 C24 C25 C20 0.6(9) . .
C21 C20 C25 N2 179.7(5) . .
N1 C20 C25 N2 1.5(6) . .
C21 C20 C25 C24 -0.6(9) . .
N1 C20 C25 C24 -178.8(5) . .
C19 N2 C26 C27 96.3(7) . .
C25 N2 C26 C27 -87.4(7) . .
N2 C26 C27 C36 -179.8(5) . 1_655
C29 N3 C28 N4 -0.5(6) . .
Cd1 N3 C28 N4 178.5(3) . .
C34 N4 C28 N3 1.5(7) . .
C35 N4 C28 N3 -175.3(5) . .
C28 N3 C29 C30 -179.9(6) . .
Cd1 N3 C29 C30 1.3(9) . .
C28 N3 C29 C34 -0.7(6) . .
Cd1 N3 C29 C34 -179.5(3) . .
N3 C29 C30 C31 179.1(6) . .
C34 C29 C30 C31 0.0(8) . .
C29 C30 C31 C32 -1.7(9) . .
C30 C31 C32 C33 2.9(10) . .
C31 C32 C33 C34 -2.1(9) . .
C32 C33 C34 N4 -179.8(6) . .
C32 C33 C34 C29 0.4(9) . .
C28 N4 C34 C33 178.4(6) . .
C35 N4 C34 C33 -4.8(10) . .
C28 N4 C34 C29 -1.7(6) . .
C35 N4 C34 C29 175.0(5) . .
C30 C29 C34 C33 0.7(9) . .
N3 C29 C34 C33 -178.6(5) . .
C30 C29 C34 N4 -179.2(5) . .
N3 C29 C34 N4 1.5(6) . .
C28 N4 C35 C36 65.4(8) . .
C34 N4 C35 C36 -110.8(6) . .
N4 C35 C36 C27 58.1(8) . 1_455
C38 N5 C37 N6 0.0(7) . .
Cd1 N5 C37 N6 170.1(4) . .
C43 N6 C37 N5 0.0(7) . .
C44 N6 C37 N5 175.8(5) . .
C37 N5 C38 C39 179.4(7) . .
Cd1 N5 C38 C39 10.8(10) . .
C37 N5 C38 C43 0.0(7) . .
Cd1 N5 C38 C43 -168.6(4) . .
N5 C38 C39 C40 -179.7(7) . .
C43 C38 C39 C40 -0.3(11) . .
C38 C39 C40 C41 1.5(13) . .
C39 C40 C41 C42 -2.1(14) . .
C40 C41 C42 C43 1.3(12) . .
C41 C42 C43 C38 -0.1(10) . .
C41 C42 C43 N6 178.8(7) . .
C39 C38 C43 C42 -0.4(10) . .
N5 C38 C43 C42 179.1(6) . .
C39 C38 C43 N6 -179.5(6) . .
N5 C38 C43 N6 0.0(7) . .
C37 N6 C43 C42 -179.0(7) . .
C44 N6 C43 C42 5.3(11) . .
C37 N6 C43 C38 0.0(6) . .
C44 N6 C43 C38 -175.7(5) . .
C37 N6 C44 C45 -84.0(7) . .
C43 N6 C44 C45 90.9(7) . .
N6 C44 C45 C45 -65.7(8) . 2_567
C15 C14 C13' O6' 9(3) . .
C18 C14 C13' O6' -176(2) . .
C13 C14 C13' O6' -176(4) . .
Fe1 C14 C13' O6' 77(3) . .
C15 C14 C13' C12' -175.1(14) . .
C18 C14 C13' C12' 0(4) . .
C13 C14 C13' C12' -0.1(11) . .
Fe1 C14 C13' C12' -106.8(14) . .
O6' C13' C12' C11 -14(2) . .
C14 C13' C12' C11 168.5(12) . .
C12 C11 C12' C13' -3.5(11) . .
C10 C11 C12' C13' -112.7(13) . .
